data_7118684
loop_
_publ_author_name
'Comanescu, Cezar C.'
'Iluc, Vlad M.'

_publ_section_title
;
 E-H (E = B, Si, Ge) bond activation of pinacolborane, silanes, and
 germanes by nucleophilic palladium carbene complexes.
;
_journal_issue 58
_journal_name_full 'Chemical communications (Cambridge, England)'
_journal_page_first 9048
_journal_page_last 9051
_journal_paper_doi 10.1039/c5cc09468b
_journal_volume 52
_journal_year 2016
_chemical_formula_sum 'C31 H44 P2 Pd Si'
_chemical_formula_weight 613.09
_chemical_name_systematic
; 
 ? 
;
_space_group_IT_number 61
_symmetry_cell_setting orthorhombic
_symmetry_space_group_name_Hall '-P 2ac 2ab'
_symmetry_space_group_name_H-M 'P b c a'
_atom_sites_solution_hydrogens geom
_atom_sites_solution_primary direct
_atom_sites_solution_secondary difmap
_audit_creation_method SHELXL-97
_audit_update_record
;
2015-11-12 deposited with the CCDC.
2016-02-02 downloaded from the CCDC.
;
_cell_angle_alpha 90.00
_cell_angle_beta 90.00
_cell_angle_gamma 90.00
_cell_formula_units_Z 8
_cell_length_a 17.0258(7)
_cell_length_b 18.6108(8)
_cell_length_c 19.0877(8)
_cell_measurement_temperature 120(2)
_cell_volume 6048.2(4)
_computing_structure_refinement 'SHELXL-97 (Sheldrick, 1997)'
_computing_structure_solution 'SHELXS-97 (Sheldrick, 1990)'
_diffrn_ambient_temperature 120(2)
_diffrn_measured_fraction_theta_full 1.000
_diffrn_measured_fraction_theta_max 1.000
_diffrn_measurement_device_type 'Bruker APEX-II'
_diffrn_radiation_monochromator graphite
_diffrn_radiation_source 'fine-focus sealed tube'
_diffrn_radiation_type MoK\a
_diffrn_radiation_wavelength 0.71073
_diffrn_reflns_av_R_equivalents 0.0258
_diffrn_reflns_av_sigmaI/netI 0.0075
_diffrn_reflns_limit_h_max 20
_diffrn_reflns_limit_h_min -20
_diffrn_reflns_limit_k_max 22
_diffrn_reflns_limit_k_min -22
_diffrn_reflns_limit_l_max 22
_diffrn_reflns_limit_l_min -22
_diffrn_reflns_number 135804
_diffrn_reflns_theta_full 25.00
_diffrn_reflns_theta_max 25.00
_diffrn_reflns_theta_min 1.94
_exptl_absorpt_coefficient_mu 0.777
_exptl_absorpt_correction_T_max 0.7458
_exptl_absorpt_correction_T_min 0.6519
_exptl_absorpt_correction_type multi-scan
_exptl_absorpt_process_details 'Bruker AXS area detector scaling and absorption correction'
_exptl_crystal_density_diffrn 1.347
_exptl_crystal_density_method 'not measured'
_exptl_crystal_description block
_exptl_crystal_F_000 2560
_exptl_crystal_size_max 0.03
_exptl_crystal_size_mid 0.02
_exptl_crystal_size_min 0.02
_refine_diff_density_max 0.449
_refine_diff_density_min -0.442
_refine_diff_density_rms 0.054
_refine_ls_extinction_method none
_refine_ls_goodness_of_fit_ref 1.194
_refine_ls_hydrogen_treatment mixed
_refine_ls_matrix_type full
_refine_ls_number_parameters 336
_refine_ls_number_reflns 5331
_refine_ls_number_restraints 0
_refine_ls_restrained_S_all 1.194
_refine_ls_R_factor_all 0.0249
_refine_ls_R_factor_gt 0.0235
_refine_ls_shift/su_max 0.002
_refine_ls_shift/su_mean 0.000
_refine_ls_structure_factor_coef Fsqd
_refine_ls_weighting_details 'calc w=1/[\s^2^(Fo^2^)+(0.0131P)^2^+9.7522P] where P=(Fo^2^+2Fc^2^)/3'
_refine_ls_weighting_scheme calc
_refine_ls_wR_factor_gt 0.0574
_refine_ls_wR_factor_ref 0.0580
_reflns_number_gt 5118
_reflns_number_total 5331
_reflns_threshold_expression >2sigma(I)
_cod_data_source_file c5cc09468b3.cif
_cod_data_source_block cc180b
_cod_depositor_comments 'Adding full bibliography for 7118684--7118692.cif.'
_cod_original_sg_symbol_H-M Pbca
_cod_database_code 7118684

loop_
_symmetry_equiv_pos_as_xyz
'x, y, z'
'-x+1/2, -y, z+1/2'
'-x, y+1/2, -z+1/2'
'x+1/2, -y+1/2, -z'
'-x, -y, -z'
'x-1/2, y, -z-1/2'
'x, -y-1/2, z-1/2'
'-x-1/2, y-1/2, z'

loop_
_atom_site_label
_atom_site_type_symbol
_atom_site_fract_x
_atom_site_fract_y
_atom_site_fract_z
_atom_site_U_iso_or_equiv
_atom_site_adp_type
_atom_site_occupancy
_atom_site_symmetry_multiplicity
_atom_site_calc_flag
_atom_site_refinement_flags
Pd Pd 0.766117(9) 0.173410(8) 0.608289(8) 0.01553(6) Uani 1 1 d .
C C 0.66150(12) 0.12101(11) 0.56822(11) 0.0155(4) Uani 1 1 d .
H1 H 0.8391(18) 0.2116(17) 0.6388(16) 0.051(9) Uiso 1 1 d .
P1 P 0.69098(3) 0.20226(3) 0.70009(3) 0.01658(12) Uani 1 1 d .
Si Si 0.64397(4) 0.18335(3) 0.49250(3) 0.01886(13) Uani 1 1 d .
P2 P 0.83150(3) 0.10459(3) 0.52793(3) 0.01580(12) Uani 1 1 d .
H2 H 0.6029(15) 0.2427(14) 0.5170(13) 0.029(7) Uiso 1 1 d .
C11 C 0.59369(12) 0.16927(11) 0.67716(11) 0.0160(4) Uani 1 1 d .
H3 H 0.7124(15) 0.2092(14) 0.4637(13) 0.026(7) Uiso 1 1 d .
C12 C 0.58896(13) 0.13009(11) 0.61458(11) 0.0169(4) Uani 1 1 d .
C13 C 0.51360(13) 0.10732(12) 0.59337(12) 0.0218(5) Uani 1 1 d .
H13 H 0.5079 0.0822 0.5503 0.026 Uiso 1 1 calc R
C14 C 0.44772(13) 0.12073(13) 0.63390(13) 0.0255(5) Uani 1 1 d .
H14 H 0.3978 0.1038 0.6189 0.031 Uiso 1 1 calc R
C15 C 0.45400(13) 0.15858(13) 0.69620(13) 0.0244(5) Uani 1 1 d .
H15 H 0.4088 0.1672 0.7241 0.029 Uiso 1 1 calc R
C16 C 0.52652(13) 0.18366(12) 0.71722(12) 0.0215(5) Uani 1 1 d .
H16 H 0.5310 0.2109 0.7591 0.026 Uiso 1 1 calc R
C31 C 0.58580(13) 0.14491(12) 0.41717(12) 0.0211(5) Uani 1 1 d .
C26 C 0.78074(13) -0.03744(12) 0.49826(12) 0.0209(5) Uani 1 1 d .
H26 H 0.8309 -0.0451 0.4777 0.025 Uiso 1 1 calc R
C25 C 0.72971(14) -0.09474(13) 0.50529(12) 0.0246(5) Uani 1 1 d .
H25 H 0.7442 -0.1413 0.4896 0.029 Uiso 1 1 calc R
C24 C 0.65711(14) -0.08276(13) 0.53572(13) 0.0251(5) Uani 1 1 d .
H24 H 0.6221 -0.1219 0.5424 0.030 Uiso 1 1 calc R
C23 C 0.63476(13) -0.01458(12) 0.55647(12) 0.0216(5) Uani 1 1 d .
H23 H 0.5844 -0.0080 0.5769 0.026 Uiso 1 1 calc R
C22 C 0.68426(13) 0.04528(11) 0.54831(10) 0.0154(4) Uani 1 1 d .
C21 C 0.76022(13) 0.03150(11) 0.52073(11) 0.0161(4) Uani 1 1 d .
C32 C 0.51744(14) 0.17858(14) 0.39327(13) 0.0276(5) Uani 1 1 d .
H32 H 0.4986 0.2200 0.4170 0.033 Uiso 1 1 calc R
C33 C 0.47649(15) 0.15286(16) 0.33562(14) 0.0365(7) Uani 1 1 d .
H33 H 0.4305 0.1769 0.3200 0.044 Uiso 1 1 calc R
C34 C 0.50274(17) 0.09242(16) 0.30113(14) 0.0386(7) Uani 1 1 d .
H34 H 0.4745 0.0745 0.2619 0.046 Uiso 1 1 calc R
C35 C 0.56994(18) 0.05792(14) 0.32339(13) 0.0352(6) Uani 1 1 d .
H35 H 0.5882 0.0165 0.2993 0.042 Uiso 1 1 calc R
C36 C 0.61091(16) 0.08389(13) 0.38100(12) 0.0281(5) Uani 1 1 d .
H36 H 0.6570 0.0596 0.3961 0.034 Uiso 1 1 calc R
C41 C 0.67668(16) 0.29557(13) 0.72833(14) 0.0327(6) Uani 1 1 d .
H41 H 0.6363 0.2962 0.7664 0.039 Uiso 1 1 calc R
C42 C 0.71978(14) 0.15152(15) 0.77919(12) 0.0295(6) Uani 1 1 d .
H42 H 0.7737 0.1678 0.7926 0.035 Uiso 1 1 calc R
C43 C 0.6452(3) 0.33882(15) 0.66632(18) 0.0632(11) Uani 1 1 d .
H43A H 0.6844 0.3392 0.6287 0.095 Uiso 1 1 calc R
H43B H 0.6346 0.3882 0.6813 0.095 Uiso 1 1 calc R
H43C H 0.5966 0.3168 0.6492 0.095 Uiso 1 1 calc R
C44 C 0.7531(2) 0.3265(2) 0.7575(2) 0.0722(14) Uani 1 1 d .
H44A H 0.7937 0.3250 0.7212 0.108 Uiso 1 1 calc R
H44B H 0.7700 0.2979 0.7979 0.108 Uiso 1 1 calc R
H44C H 0.7444 0.3764 0.7721 0.108 Uiso 1 1 calc R
C45 C 0.66651(18) 0.16416(19) 0.84214(13) 0.0441(8) Uani 1 1 d .
H45A H 0.6651 0.2156 0.8531 0.066 Uiso 1 1 calc R
H45B H 0.6869 0.1376 0.8826 0.066 Uiso 1 1 calc R
H45C H 0.6133 0.1474 0.8312 0.066 Uiso 1 1 calc R
C46 C 0.7247(2) 0.07146(16) 0.76240(16) 0.0480(8) Uani 1 1 d .
H46A H 0.6720 0.0530 0.7521 0.072 Uiso 1 1 calc R
H46B H 0.7466 0.0457 0.8027 0.072 Uiso 1 1 calc R
H46C H 0.7587 0.0642 0.7216 0.072 Uiso 1 1 calc R
C51 C 0.85360(16) 0.13393(13) 0.43714(12) 0.0274(5) Uani 1 1 d .
H51 H 0.8017 0.1374 0.4129 0.033 Uiso 1 1 calc R
C52 C 0.92070(13) 0.05978(12) 0.56145(12) 0.0221(5) Uani 1 1 d .
H52 H 0.9334 0.0181 0.5303 0.027 Uiso 1 1 calc R
C53 C 0.90241(19) 0.08115(16) 0.39383(14) 0.0416(7) Uani 1 1 d .
H53A H 0.8769 0.0340 0.3939 0.062 Uiso 1 1 calc R
H53B H 0.9550 0.0769 0.4142 0.062 Uiso 1 1 calc R
H53C H 0.9066 0.0987 0.3456 0.062 Uiso 1 1 calc R
C54 C 0.88819(17) 0.20995(14) 0.43551(15) 0.0379(7) Uani 1 1 d .
H54A H 0.8896 0.2273 0.3871 0.057 Uiso 1 1 calc R
H54B H 0.9416 0.2090 0.4546 0.057 Uiso 1 1 calc R
H54C H 0.8555 0.2421 0.4638 0.057 Uiso 1 1 calc R
C55 C 0.90424(15) 0.03167(14) 0.63509(13) 0.0310(6) Uani 1 1 d .
H55A H 0.8576 0.0008 0.6342 0.046 Uiso 1 1 calc R
H55B H 0.8950 0.0722 0.6668 0.046 Uiso 1 1 calc R
H55C H 0.9495 0.0039 0.6516 0.046 Uiso 1 1 calc R
C56 C 0.99116(14) 0.11027(15) 0.56324(16) 0.0360(6) Uani 1 1 d .
H56A H 1.0040 0.1255 0.5154 0.054 Uiso 1 1 calc R
H56B H 1.0363 0.0852 0.5837 0.054 Uiso 1 1 calc R
H56C H 0.9785 0.1525 0.5917 0.054 Uiso 1 1 calc R

loop_
_atom_site_aniso_label
_atom_site_aniso_U_11
_atom_site_aniso_U_22
_atom_site_aniso_U_33
_atom_site_aniso_U_23
_atom_site_aniso_U_13
_atom_site_aniso_U_12
Pd 0.01522(9) 0.01545(9) 0.01591(9) -0.00254(6) 0.00383(6) -0.00180(6)
C 0.0144(10) 0.0171(10) 0.0149(10) -0.0010(8) 0.0002(8) -0.0005(8)
P1 0.0141(3) 0.0203(3) 0.0154(3) -0.0033(2) 0.0026(2) -0.0015(2)
Si 0.0205(3) 0.0180(3) 0.0181(3) 0.0015(2) -0.0005(2) 0.0025(2)
P2 0.0160(3) 0.0153(3) 0.0161(3) -0.0008(2) 0.0042(2) -0.0004(2)
C11 0.0127(10) 0.0178(11) 0.0175(11) 0.0034(8) -0.0007(8) 0.0023(8)
C12 0.0160(10) 0.0158(10) 0.0190(11) 0.0037(8) 0.0016(9) 0.0029(8)
C13 0.0173(11) 0.0236(12) 0.0244(12) -0.0010(9) -0.0033(9) 0.0000(9)
C14 0.0134(11) 0.0291(13) 0.0341(13) 0.0045(11) -0.0026(10) 0.0000(10)
C15 0.0133(11) 0.0332(13) 0.0266(12) 0.0050(10) 0.0025(9) 0.0055(10)
C16 0.0201(11) 0.0261(12) 0.0184(11) 0.0016(9) 0.0010(9) 0.0047(9)
C31 0.0226(12) 0.0239(12) 0.0169(11) 0.0059(9) 0.0008(9) -0.0017(10)
C26 0.0209(11) 0.0214(12) 0.0204(11) -0.0046(9) 0.0024(9) 0.0009(9)
C25 0.0297(13) 0.0179(11) 0.0262(12) -0.0060(9) 0.0006(10) -0.0007(10)
C24 0.0268(12) 0.0209(12) 0.0277(13) -0.0032(10) -0.0003(10) -0.0074(10)
C23 0.0184(11) 0.0236(12) 0.0226(11) -0.0028(9) 0.0013(9) -0.0032(9)
C22 0.0194(11) 0.0167(10) 0.0102(9) 0.0003(8) -0.0024(8) 0.0004(9)
C21 0.0185(11) 0.0180(11) 0.0118(10) 0.0004(8) 0.0003(8) -0.0020(9)
C32 0.0223(12) 0.0330(14) 0.0274(13) 0.0082(11) 0.0010(10) 0.0003(10)
C33 0.0218(13) 0.0533(17) 0.0345(15) 0.0185(13) -0.0052(11) -0.0038(12)
C34 0.0449(17) 0.0472(17) 0.0238(13) 0.0078(12) -0.0117(12) -0.0179(14)
C35 0.0553(18) 0.0291(13) 0.0213(12) 0.0018(11) -0.0033(12) -0.0059(13)
C36 0.0360(14) 0.0273(13) 0.0210(12) 0.0033(10) -0.0043(10) 0.0026(11)
C41 0.0363(15) 0.0243(12) 0.0374(15) -0.0132(11) 0.0201(12) -0.0072(11)
C42 0.0174(11) 0.0522(16) 0.0189(12) 0.0051(11) -0.0022(10) 0.0036(11)
C43 0.114(3) 0.0206(14) 0.055(2) 0.0076(14) 0.040(2) 0.0129(17)
C44 0.0435(19) 0.067(2) 0.106(3) -0.065(2) 0.036(2) -0.0294(17)
C45 0.0385(16) 0.076(2) 0.0174(13) 0.0099(13) 0.0014(12) 0.0152(15)
C46 0.0549(19) 0.0495(18) 0.0396(17) 0.0228(14) 0.0130(15) 0.0205(15)
C51 0.0369(14) 0.0243(12) 0.0210(12) 0.0039(10) 0.0113(11) 0.0030(11)
C52 0.0174(11) 0.0201(11) 0.0288(12) -0.0042(10) 0.0012(10) 0.0019(9)
C53 0.0606(19) 0.0382(16) 0.0261(14) 0.0019(12) 0.0230(14) 0.0095(14)
C54 0.0437(16) 0.0298(14) 0.0403(15) 0.0109(12) 0.0189(13) -0.0025(12)
C55 0.0307(14) 0.0335(14) 0.0287(13) 0.0012(11) -0.0049(11) 0.0077(11)
C56 0.0170(12) 0.0324(14) 0.0586(18) -0.0076(13) 0.0009(12) -0.0031(11)

loop_
_atom_type_symbol
_atom_type_description
_atom_type_scat_dispersion_real
_atom_type_scat_dispersion_imag
_atom_type_scat_source
C C 0.0033 0.0016 'International Tables Vol C Tables 4.2.6.8 and 6.1.1.4'
H H 0.0000 0.0000 'International Tables Vol C Tables 4.2.6.8 and 6.1.1.4'
Si Si 0.0817 0.0704 'International Tables Vol C Tables 4.2.6.8 and 6.1.1.4'
P P 0.1023 0.0942 'International Tables Vol C Tables 4.2.6.8 and 6.1.1.4'
Pd Pd -0.9988 1.0072 'International Tables Vol C Tables 4.2.6.8 and 6.1.1.4'

loop_
_geom_angle_atom_site_label_1
_geom_angle_atom_site_label_2
_geom_angle_atom_site_label_3
_geom_angle
C Pd P1 85.10(6)
C Pd P2 84.92(6)
P1 Pd P2 159.85(2)
C Pd Si 37.78(6)
P1 Pd Si 99.43(2)
P2 Pd Si 83.079(19)
C Pd H1 178.2(12)
P1 Pd H1 93.1(12)
P2 Pd H1 96.8(12)
Si Pd H1 142.8(12)
C22 C C12 117.14(18)
C22 C Si 115.08(14)
C12 C Si 104.41(14)
C22 C Pd 107.30(14)
C12 C Pd 114.17(14)
Si C Pd 97.13(9)
C11 P1 C41 105.62(11)
C11 P1 C42 105.41(11)
C41 P1 C42 106.20(13)
C11 P1 Pd 104.55(7)
C41 P1 Pd 122.25(8)
C42 P1 Pd 111.48(8)
C Si C31 115.84(10)
C Si Pd 45.09(6)
C31 Si Pd 152.86(8)
C Si H2 108.2(11)
C31 Si H2 107.1(10)
Pd Si H2 98.5(10)
C Si H3 112.9(11)
C31 Si H3 105.8(10)
Pd Si H3 74.5(10)
H2 Si H3 106.5(15)
C21 P2 C52 103.65(10)
C21 P2 C51 106.46(11)
C52 P2 C51 106.84(11)
C21 P2 Pd 98.28(7)
C52 P2 Pd 114.87(8)
C51 P2 Pd 124.07(8)
C16 C11 C12 121.2(2)
C16 C11 P1 123.15(17)
C12 C11 P1 115.64(16)
C11 C12 C13 116.9(2)
C11 C12 C 120.29(19)
C13 C12 C 122.38(19)
C14 C13 C12 121.5(2)
C14 C13 H13 119.3
C12 C13 H13 119.3
C13 C14 C15 120.5(2)
C13 C14 H14 119.7
C15 C14 H14 119.7
C16 C15 C14 119.4(2)
C16 C15 H15 120.3
C14 C15 H15 120.3
C15 C16 C11 120.5(2)
C15 C16 H16 119.8
C11 C16 H16 119.8
C36 C31 C32 117.3(2)
C36 C31 Si 121.63(18)
C32 C31 Si 121.04(19)
C25 C26 C21 121.4(2)
C25 C26 H26 119.3
C21 C26 H26 119.3
C26 C25 C24 118.6(2)
C26 C25 H25 120.7
C24 C25 H25 120.7
C23 C24 C25 120.9(2)
C23 C24 H24 119.5
C25 C24 H24 119.5
C24 C23 C22 122.0(2)
C24 C23 H23 119.0
C22 C23 H23 119.0
C23 C22 C21 116.37(19)
C23 C22 C 123.91(19)
C21 C22 C 119.71(19)
C26 C21 C22 120.5(2)
C26 C21 P2 122.71(17)
C22 C21 P2 116.26(16)
C33 C32 C31 121.5(3)
C33 C32 H32 119.3
C31 C32 H32 119.3
C34 C33 C32 119.8(2)
C34 C33 H33 120.1
C32 C33 H33 120.1
C33 C34 C35 120.1(2)
C33 C34 H34 119.9
C35 C34 H34 119.9
C34 C35 C36 119.9(3)
C34 C35 H35 120.0
C36 C35 H35 120.0
C35 C36 C31 121.4(2)
C35 C36 H36 119.3
C31 C36 H36 119.3
C44 C41 C43 112.5(3)
C44 C41 P1 110.5(2)
C43 C41 P1 108.51(19)
C44 C41 H41 108.4
C43 C41 H41 108.4
P1 C41 H41 108.4
C45 C42 C46 110.4(2)
C45 C42 P1 114.06(18)
C46 C42 P1 109.99(18)
C45 C42 H42 107.4
C46 C42 H42 107.4
P1 C42 H42 107.4
C41 C43 H43A 109.5
C41 C43 H43B 109.5
H43A C43 H43B 109.5
C41 C43 H43C 109.5
H43A C43 H43C 109.5
H43B C43 H43C 109.5
C41 C44 H44A 109.5
C41 C44 H44B 109.5
H44A C44 H44B 109.5
C41 C44 H44C 109.5
H44A C44 H44C 109.5
H44B C44 H44C 109.5
C42 C45 H45A 109.5
C42 C45 H45B 109.5
H45A C45 H45B 109.5
C42 C45 H45C 109.5
H45A C45 H45C 109.5
H45B C45 H45C 109.5
C42 C46 H46A 109.5
C42 C46 H46B 109.5
H46A C46 H46B 109.5
C42 C46 H46C 109.5
H46A C46 H46C 109.5
H46B C46 H46C 109.5
C53 C51 C54 111.9(2)
C53 C51 P2 115.21(17)
C54 C51 P2 111.62(18)
C53 C51 H51 105.8
C54 C51 H51 105.8
P2 C51 H51 105.8
C56 C52 C55 109.6(2)
C56 C52 P2 112.12(17)
C55 C52 P2 108.84(16)
C56 C52 H52 108.7
C55 C52 H52 108.7
P2 C52 H52 108.7
C51 C53 H53A 109.5
C51 C53 H53B 109.5
H53A C53 H53B 109.5
C51 C53 H53C 109.5
H53A C53 H53C 109.5
H53B C53 H53C 109.5
C51 C54 H54A 109.5
C51 C54 H54B 109.5
H54A C54 H54B 109.5
C51 C54 H54C 109.5
H54A C54 H54C 109.5
H54B C54 H54C 109.5
C52 C55 H55A 109.5
C52 C55 H55B 109.5
H55A C55 H55B 109.5
C52 C55 H55C 109.5
H55A C55 H55C 109.5
H55B C55 H55C 109.5
C52 C56 H56A 109.5
C52 C56 H56B 109.5
H56A C56 H56B 109.5
C52 C56 H56C 109.5
H56A C56 H56C 109.5
H56B C56 H56C 109.5

loop_
_geom_bond_atom_site_label_1
_geom_bond_atom_site_label_2
_geom_bond_distance
Pd C 2.170(2)
Pd P1 2.2350(6)
Pd P2 2.2876(6)
Pd Si 3.0404(6)
Pd H1 1.54(3)
C C22 1.510(3)
C C12 1.529(3)
C Si 1.877(2)
P1 C11 1.820(2)
P1 C41 1.835(2)
P1 C42 1.847(2)
Si C31 1.887(2)
Si H2 1.39(3)
Si H3 1.37(3)
P2 C21 1.828(2)
P2 C52 1.847(2)
P2 C51 1.855(2)
C11 C16 1.402(3)
C11 C12 1.402(3)
C12 C13 1.411(3)
C13 C14 1.385(3)
C13 H13 0.9500
C14 C15 1.386(4)
C14 H14 0.9500
C15 C16 1.380(3)
C15 H15 0.9500
C16 H16 0.9500
C31 C36 1.396(3)
C31 C32 1.398(3)
C26 C25 1.382(3)
C26 C21 1.397(3)
C26 H26 0.9500
C25 C24 1.384(3)
C25 H25 0.9500
C24 C23 1.383(3)
C24 H24 0.9500
C23 C22 1.406(3)
C23 H23 0.9500
C22 C21 1.420(3)
C32 C33 1.388(4)
C32 H32 0.9500
C33 C34 1.378(4)
C33 H33 0.9500
C34 C35 1.379(4)
C34 H34 0.9500
C35 C36 1.389(4)
C35 H35 0.9500
C36 H36 0.9500
C41 C44 1.527(4)
C41 C43 1.528(4)
C41 H41 1.0000
C42 C45 1.524(3)
C42 C46 1.526(4)
C42 H42 1.0000
C43 H43A 0.9800
C43 H43B 0.9800
C43 H43C 0.9800
C44 H44A 0.9800
C44 H44B 0.9800
C44 H44C 0.9800
C45 H45A 0.9800
C45 H45B 0.9800
C45 H45C 0.9800
C46 H46A 0.9800
C46 H46B 0.9800
C46 H46C 0.9800
C51 C53 1.529(3)
C51 C54 1.533(4)
C51 H51 1.0000
C52 C56 1.524(3)
C52 C55 1.526(3)
C52 H52 1.0000
C53 H53A 0.9800
C53 H53B 0.9800
C53 H53C 0.9800
C54 H54A 0.9800
C54 H54B 0.9800
C54 H54C 0.9800
C55 H55A 0.9800
C55 H55B 0.9800
C55 H55C 0.9800
C56 H56A 0.9800
C56 H56B 0.9800
C56 H56C 0.9800
